data_8101111
loop_
_publ_author_name
'Bavoux, C.'
'Fabritius, C.-H.'
'Clique, B.'
'Monteiro, N.'
'Balme, G.'

_publ_section_title
;
 Crystal structure of iodo-(9-methylene-5,6-dihydro-10,10-dimethoxycarbonyl-
 benzo[f]pyrrolidino[2,1-a]isoquinoline-5-methyl)-triphenylphosphine-
 palladium(II)---dichloromethane (1/0.5), (C~40~H~37~INO~4~PPd) &#x00B7; 
 1/2 (CH~2~Cl~2~)
;
_journal_coden_ASTM ZKNSFT
_journal_issue 4
_journal_name_full 'Zeitschrift f\"ur Kristallographie - New Crystal Structures'
_journal_page_first 633
_journal_page_last 634
_journal_paper_doi 10.1524/ncrs.2001.216.14.667
_journal_volume 216
_journal_year 2001
_chemical_formula_moiety '(C40 H37 I N O4 P Pd),1/2(C H2 Cl2)'
_chemical_formula_structural '(C40 H37 I N O4 P Pd). 1/2(C H2 Cl2)'
_chemical_formula_sum 'C40.5 H38 Cl I N O4 P Pd'
_chemical_formula_weight 902.44
_space_group_IT_number 2
_symmetry_cell_setting triclinic
_symmetry_space_group_name_Hall '-P 1'
_symmetry_space_group_name_H-M 'P -1'
_cell_angle_alpha 86.99(3)
_cell_angle_beta 78.04(3)
_cell_angle_gamma 68.60(3)
_cell_formula_units_Z 2
_cell_length_a 11.291(2)
_cell_length_b 12.161(2)
_cell_length_c 15.324(3)
_cell_measurement_temperature 273(2)
_cell_volume 1915.8(7)
_diffrn_ambient_temperature 273(2)
_exptl_crystal_density_diffrn 1.564
_cod_depositor_comments
;
 Marking attached hydrogen atoms.

 Antanas Vaitkus,
 2017-09-10

The following automatic conversions were performed:
'_symmetry_cell_setting' value 'Triclinic' changed to 'triclinic'
according to '/home/saulius/struct/CIF-dictionaries/cif_core.dic'
dictionary named 'cif_core.dic' version 2.4.1 from 2010-06-29.

Automatic conversion script
Id: cif_fix_enum 1527 2010-12-29 10:47:43Z saulius 
;
_cod_original_formula_sum 'C40.50 H38 Cl I N O4 P Pd'
_cod_database_code 8101111

loop_
_symmetry_equiv_pos_as_xyz
'x, y, z'
'-x, -y, -z'

loop_
_atom_site_label
_atom_site_type_symbol
_atom_site_fract_x
_atom_site_fract_y
_atom_site_fract_z
_atom_site_U_iso_or_equiv
_atom_site_adp_type
_atom_site_occupancy
_atom_site_symmetry_multiplicity
_atom_site_calc_flag
_atom_site_refinement_flags
_atom_site_disorder_assembly
_atom_site_disorder_group
_atom_site_attached_hydrogens
Pd1 Pd 0.60411(3) 0.38000(3) 0.18018(2) 0.03190(13) Uani 1 2 d . . . 0
I1 I 0.77495(4) 0.44052(3) 0.25048(3) 0.04942(15) Uani 1 2 d . . . 0
P3 P 0.45045(13) 0.56058(12) 0.20248(9) 0.0364(3) Uani 1 2 d . . . 0
N1 N 0.7310(4) 0.1938(4) 0.1631(3) 0.0330(9) Uani 1 2 d . . . 0
O31 O 0.8615(4) 0.0618(4) 0.3882(3) 0.0550(11) Uani 1 2 d . . . 0
O35 O 1.0013(4) -0.1041(4) 0.3171(3) 0.0551(11) Uani 1 2 d . . . 0
O34 O 0.7560(5) -0.1282(4) 0.3087(3) 0.0608(12) Uani 1 2 d . . . 0
O32 O 0.8057(5) -0.1328(4) 0.1595(3) 0.0664(13) Uani 1 2 d . . . 0
C35 C 1.0672(7) -0.1332(7) 0.3908(5) 0.0689(19) Uani 1 2 d . . . 0
H35A H 1.1382 -0.2076 0.3784 0.103 Uiso 1 2 calc R . . 0
H35B H 1.0076 -0.1388 0.4439 0.103 Uiso 1 2 calc R . . 0
H35C H 1.0999 -0.0728 0.3993 0.103 Uiso 1 2 calc R . . 0
C4 C 0.7195(5) 0.1351(4) 0.2516(3) 0.0334(10) Uani 1 2 d . . . 0
H4 H 0.7322 0.1847 0.2945 0.040 Uiso 1 2 calc R . . 0
C61 C 0.2951(5) 0.5830(4) 0.1717(4) 0.0405(12) Uani 1 2 d . . . 0
C12 C 0.6769(5) 0.1428(5) 0.1011(3) 0.0373(11) Uani 1 2 d . . . 0
H12A H 0.7114 0.0571 0.1020 0.045 Uiso 1 2 calc R . . 0
H12B H 0.6981 0.1674 0.0405 0.045 Uiso 1 2 calc R . . 0
C1 C 0.8733(5) 0.1596(5) 0.1333(4) 0.0430(12) Uani 1 2 d . . . 0
H1A H 0.9042 0.2105 0.1616 0.052 Uiso 1 2 calc R . . 0
H1B H 0.8959 0.1659 0.0691 0.052 Uiso 1 2 calc R . . 0
C5 C 0.5858(5) 0.1307(4) 0.2854(3) 0.0349(11) Uani 1 2 d . . . 0
C10 C 0.4976(5) 0.1563(4) 0.2303(4) 0.0358(11) Uani 1 2 d . . . 0
C9 C 0.3678(5) 0.1597(5) 0.2670(4) 0.0453(13) Uani 1 2 d . . . 0
C41 C 0.4901(6) 0.6824(5) 0.1466(4) 0.0438(13) Uani 1 2 d . . . 0
C31 C 0.8999(5) -0.0030(5) 0.3249(4) 0.0418(12) Uani 1 2 d . . . 0
C62 C 0.2892(6) 0.5923(5) 0.0817(4) 0.0510(14) Uani 1 2 d . . . 0
H62 H 0.3612 0.5930 0.0396 0.061 Uiso 1 2 calc R . . 0
C32 C 0.8002(5) -0.0916(5) 0.2299(4) 0.0459(13) Uani 1 2 d . . . 0
C11 C 0.5309(5) 0.1905(5) 0.1358(3) 0.0382(11) Uani 1 2 d . . . 0
H11 H 0.4904 0.1575 0.0986 0.046 Uiso 1 2 calc R . . 0
C2 C 0.9315(5) 0.0354(5) 0.1599(4) 0.0443(13) Uani 1 2 d . . . 0
C3 C 0.8384(5) 0.0156(4) 0.2423(4) 0.0378(11) Uani 1 2 d . . . 0
C66 C 0.1864(6) 0.5835(7) 0.2325(4) 0.0618(18) Uani 1 2 d . . . 0
H66 H 0.1878 0.5781 0.2931 0.074 Uiso 1 2 calc R . . 0
C6 C 0.5520(6) 0.1045(5) 0.3751(4) 0.0460(13) Uani 1 2 d . . . 0
H6 H 0.6132 0.0874 0.4110 0.055 Uiso 1 2 calc R . . 0
C7 C 0.4317(6) 0.1036(6) 0.4108(4) 0.0600(17) Uani 1 2 d . . . 0
H7 H 0.4121 0.0852 0.4704 0.072 Uiso 1 2 calc R . . 0
C51 C 0.4088(6) 0.5984(6) 0.3218(4) 0.0517(15) Uani 1 2 d . . . 0
C52 C 0.4061(7) 0.7037(7) 0.3553(4) 0.0652(19) Uani 1 2 d . . . 0
H52 H 0.4279 0.7575 0.3160 0.078 Uiso 1 2 calc R . . 0
C8 C 0.3363(6) 0.1303(6) 0.3584(5) 0.0584(16) Uani 1 2 d . . . 0
C43 C 0.6475(8) 0.7596(7) 0.0623(5) 0.067(2) Uani 1 2 d . . . 0
H43 H 0.7314 0.7466 0.0307 0.081 Uiso 1 2 calc R . . 0
C46 C 0.3970(8) 0.7961(5) 0.1522(5) 0.0633(18) Uani 1 2 d . . . 0
H46 H 0.3118 0.8090 0.1807 0.076 Uiso 1 2 calc R . . 0
C42 C 0.6154(7) 0.6656(5) 0.1011(4) 0.0496(14) Uani 1 2 d . . . 0
H42 H 0.6790 0.5903 0.0964 0.059 Uiso 1 2 calc R . . 0
C56 C 0.3808(8) 0.5176(8) 0.3814(4) 0.078(2) Uani 1 2 d . . . 0
H56 H 0.3849 0.4454 0.3609 0.094 Uiso 1 2 calc R . . 0
C63 C 0.1772(7) 0.6003(6) 0.0542(5) 0.0583(16) Uani 1 2 d . . . 0
H63 H 0.1752 0.6052 -0.0063 0.070 Uiso 1 2 calc R . . 0
C45 C 0.4298(11) 0.8903(6) 0.1158(6) 0.083(3) Uani 1 2 d . . . 0
H45 H 0.3680 0.9665 0.1213 0.100 Uiso 1 2 calc R . . 0
C44 C 0.5578(11) 0.8688(7) 0.0706(6) 0.082(3) Uani 1 2 d . . . 0
H44 H 0.5807 0.9316 0.0460 0.099 Uiso 1 2 calc R . . 0
C64 C 0.0704(8) 0.6012(7) 0.1142(6) 0.079(2) Uani 1 2 d . . . 0
H64 H -0.0051 0.6079 0.0954 0.095 Uiso 1 2 calc R . . 0
C15 C 0.2688(6) 0.1938(6) 0.2170(5) 0.0607(17) Uani 1 2 d . . . 0
H15 H 0.2868 0.2136 0.1576 0.073 Uiso 1 2 calc R . . 0
C34 C 0.6995(9) -0.2173(7) 0.3077(6) 0.087(3) Uani 1 2 d . . . 0
H34A H 0.6708 -0.2370 0.3679 0.131 Uiso 1 2 calc R . . 0
H34B H 0.7635 -0.2867 0.2761 0.131 Uiso 1 2 calc R . . 0
H34C H 0.6269 -0.1875 0.2786 0.131 Uiso 1 2 calc R . . 0
C54 C 0.3406(9) 0.6534(11) 0.5011(6) 0.098(3) Uani 1 2 d . . . 0
H54 H 0.3137 0.6734 0.5616 0.117 Uiso 1 2 calc R . . 0
C55 C 0.3464(9) 0.5454(11) 0.4726(5) 0.098(3) Uani 1 2 d . . . 0
H55 H 0.3276 0.4919 0.5136 0.117 Uiso 1 2 calc R . . 0
C16 C 0.1463(7) 0.1979(8) 0.2557(7) 0.082(3) Uani 1 2 d . . . 0
H16 H 0.0814 0.2225 0.2224 0.099 Uiso 1 2 calc R . . 0
C17 C 0.1178(8) 0.1664(9) 0.3425(8) 0.094(3) Uani 1 2 d . . . 0
H17 H 0.0345 0.1680 0.3668 0.113 Uiso 1 2 calc R . . 0
C18 C 0.2088(7) 0.1333(8) 0.3929(6) 0.084(2) Uani 1 2 d . . . 0
H18 H 0.1876 0.1119 0.4516 0.101 Uiso 1 2 calc R . . 0
C53 C 0.3722(8) 0.7294(9) 0.4447(5) 0.085(3) Uani 1 2 d . . . 0
H53 H 0.3712 0.8000 0.4660 0.103 Uiso 1 2 calc R . . 0
C65 C 0.0749(7) 0.5919(9) 0.2039(6) 0.088(3) Uani 1 2 d . . . 0
H65 H 0.0022 0.5914 0.2454 0.105 Uiso 1 2 calc R . . 0
C110 C 0.4807(5) 0.3247(4) 0.1277(4) 0.0409(12) Uani 1 2 d . . . 0
H11A H 0.3922 0.3597 0.1610 0.049 Uiso 1 2 calc R . . 0
H11B H 0.4827 0.3464 0.0657 0.049 Uiso 1 2 calc R . . 0
C20 C 1.0403(7) -0.0437(7) 0.1191(5) 0.0650(18) Uani 1 2 d . . . 0
H20A H 1.0889 -0.0239 0.0682 0.078 Uiso 1 2 calc R . . 0
H20B H 1.0692 -0.1197 0.1409 0.078 Uiso 1 2 calc R . . 0
Cl1S Cl -0.0606(6) 0.6050(5) 0.4562(4) 0.210(2) Uani 1 2 d . . . 0
C1S C 0.021(4) 0.446(2) 0.4493(14) 0.161(13) Uani 0.50 2 d P . . 2

loop_
_atom_site_aniso_label
_atom_site_aniso_U_11
_atom_site_aniso_U_22
_atom_site_aniso_U_33
_atom_site_aniso_U_23
_atom_site_aniso_U_13
_atom_site_aniso_U_12
Pd1 0.0278(2) 0.0275(2) 0.0385(2) -0.00073(15) -0.00466(15) -0.00869(16)
I1 0.0442(2) 0.0409(2) 0.0681(3) -0.00309(18) -0.01859(18) -0.01656(18)
P3 0.0336(7) 0.0297(7) 0.0389(7) -0.0022(5) -0.0053(5) -0.0042(5)
N1 0.025(2) 0.032(2) 0.040(2) -0.0026(17) -0.0048(17) -0.0088(17)
O31 0.052(2) 0.052(3) 0.053(2) -0.011(2) -0.0159(19) -0.005(2)
O35 0.045(2) 0.043(2) 0.066(3) -0.005(2) -0.019(2) 0.0027(19)
O34 0.064(3) 0.042(2) 0.083(3) -0.004(2) -0.010(2) -0.028(2)
O32 0.081(3) 0.048(3) 0.080(3) -0.013(2) -0.034(3) -0.024(3)
C35 0.049(4) 0.070(5) 0.075(4) 0.011(4) -0.029(3) 0.001(3)
C4 0.029(2) 0.027(2) 0.043(3) -0.008(2) -0.011(2) -0.006(2)
C61 0.039(3) 0.026(2) 0.049(3) -0.001(2) -0.006(2) -0.004(2)
C12 0.039(3) 0.035(3) 0.035(2) -0.008(2) -0.006(2) -0.010(2)
C1 0.027(3) 0.042(3) 0.052(3) -0.009(2) 0.004(2) -0.009(2)
C5 0.031(2) 0.029(2) 0.043(3) -0.004(2) -0.004(2) -0.010(2)
C10 0.029(2) 0.025(2) 0.054(3) -0.005(2) -0.009(2) -0.010(2)
C9 0.030(3) 0.032(3) 0.073(4) -0.007(3) -0.009(3) -0.011(2)
C41 0.061(4) 0.029(3) 0.044(3) 0.003(2) -0.021(3) -0.013(3)
C31 0.033(3) 0.041(3) 0.053(3) 0.000(3) -0.009(2) -0.014(2)
C62 0.050(3) 0.045(3) 0.049(3) 0.008(3) -0.010(3) -0.008(3)
C32 0.034(3) 0.027(3) 0.074(4) -0.011(3) -0.016(3) -0.004(2)
C11 0.038(3) 0.037(3) 0.043(3) -0.006(2) -0.013(2) -0.015(2)
C2 0.032(3) 0.048(3) 0.050(3) -0.016(3) -0.003(2) -0.011(2)
C3 0.029(2) 0.028(3) 0.053(3) -0.009(2) -0.009(2) -0.005(2)
C66 0.039(3) 0.087(5) 0.055(4) -0.010(3) -0.003(3) -0.020(3)
C6 0.038(3) 0.043(3) 0.050(3) 0.006(2) -0.004(2) -0.009(3)
C7 0.044(3) 0.065(4) 0.057(4) 0.010(3) 0.001(3) -0.011(3)
C51 0.038(3) 0.062(4) 0.038(3) -0.006(3) -0.006(2) 0.001(3)
C52 0.049(4) 0.087(5) 0.056(4) -0.025(4) -0.017(3) -0.014(4)
C8 0.036(3) 0.051(4) 0.085(5) 0.006(3) 0.001(3) -0.019(3)
C43 0.094(6) 0.075(5) 0.065(4) 0.028(4) -0.039(4) -0.059(5)
C46 0.079(5) 0.033(3) 0.071(4) -0.004(3) -0.029(4) -0.003(3)
C42 0.066(4) 0.042(3) 0.048(3) 0.003(3) -0.019(3) -0.024(3)
C56 0.082(5) 0.083(5) 0.051(4) 0.016(4) -0.007(4) -0.013(5)
C63 0.056(4) 0.053(4) 0.061(4) 0.004(3) -0.025(3) -0.007(3)
C45 0.130(9) 0.034(4) 0.097(6) 0.008(4) -0.068(6) -0.021(5)
C44 0.149(9) 0.062(5) 0.086(5) 0.035(4) -0.080(6) -0.069(6)
C64 0.055(4) 0.082(6) 0.094(6) -0.013(5) -0.033(4) -0.007(4)
C15 0.045(3) 0.057(4) 0.090(5) -0.005(4) -0.023(3) -0.025(3)
C34 0.093(6) 0.061(5) 0.130(7) 0.000(5) -0.018(5) -0.055(5)
C54 0.080(6) 0.130(9) 0.054(5) -0.027(5) -0.017(4) 0.002(6)
C55 0.088(7) 0.142(9) 0.049(4) 0.024(5) -0.012(4) -0.028(7)
C16 0.035(4) 0.081(6) 0.136(8) -0.013(5) -0.027(4) -0.019(4)
C17 0.038(4) 0.101(7) 0.143(9) 0.002(6) -0.003(5) -0.032(4)
C18 0.045(4) 0.095(6) 0.115(6) 0.018(5) -0.003(4) -0.037(4)
C53 0.076(6) 0.112(7) 0.057(4) -0.030(5) -0.015(4) -0.015(5)
C65 0.043(4) 0.129(8) 0.088(6) -0.006(5) -0.002(4) -0.032(5)
C110 0.039(3) 0.031(3) 0.054(3) 0.001(2) -0.011(2) -0.014(2)
C20 0.049(4) 0.061(4) 0.067(4) -0.013(3) -0.005(3) 0.000(3)
Cl1S 0.262(7) 0.172(4) 0.188(5) 0.005(4) -0.037(4) -0.075(5)
C1S 0.30(4) 0.098(16) 0.077(13) -0.026(12) 0.031(18) -0.10(2)

loop_
_geom_bond_atom_site_label_1
_geom_bond_atom_site_label_2
_geom_bond_distance
_geom_bond_site_symmetry_2
_geom_bond_publ_flag
Pd1 C110 2.061(5) . ?
Pd1 N1 2.188(4) . ?
Pd1 P3 2.2365(16) . ?
Pd1 I1 2.7210(8) . ?
P3 C41 1.822(6) . ?
P3 C51 1.829(5) . ?
P3 C61 1.832(6) . ?
N1 C1 1.479(6) . ?
N1 C12 1.497(6) . ?
N1 C4 1.504(6) . ?
O31 C31 1.187(6) . ?
O35 C31 1.330(7) . ?
O35 C35 1.438(7) . ?
O34 C32 1.326(7) . ?
O34 C34 1.447(7) . ?
O32 C32 1.194(7) . ?
C4 C5 1.511(7) . ?
C4 C3 1.566(7) . ?
C61 C66 1.377(8) . ?
C61 C62 1.392(8) . ?
C12 C11 1.519(7) . ?
C1 C2 1.485(8) . ?
C5 C10 1.377(7) . ?
C5 C6 1.400(7) . ?
C10 C9 1.444(7) . ?
C10 C11 1.496(7) . ?
C9 C15 1.411(9) . ?
C9 C8 1.432(9) . ?
C41 C42 1.388(9) . ?
C41 C46 1.392(8) . ?
C31 C3 1.533(8) . ?
C62 C63 1.383(9) . ?
C32 C3 1.547(7) . ?
C11 C110 1.527(7) . ?
C2 C20 1.307(8) . ?
C2 C3 1.536(8) . ?
C66 C65 1.385(10) . ?
C6 C7 1.359(8) . ?
C7 C8 1.409(10) . ?
C51 C56 1.383(10) . ?
C51 C52 1.393(10) . ?
C52 C53 1.365(9) . ?
C8 C18 1.414(9) . ?
C43 C44 1.337(12) . ?
C43 C42 1.390(9) . ?
C46 C45 1.385(11) . ?
C56 C55 1.395(10) . ?
C63 C64 1.353(11) . ?
C45 C44 1.401(13) . ?
C64 C65 1.383(11) . ?
C15 C16 1.372(10) . ?
C54 C53 1.325(14) . ?
C54 C55 1.381(15) . ?
C16 C17 1.370(12) . ?
C17 C18 1.346(12) . ?
Cl1S C1S 1.63(3) 2_566 ?
Cl1S C1S 1.81(3) . ?
C1S Cl1S 1.63(3) 2_566 ?
C1S C1S 1.96(4) 2_566 ?
